data_4349920
loop_
_publ_author_name
'Vismara, Rebecca'
'Tuci, Giulia'
'Mosca, Nello'
'Domasevitch, Kostiantyn V.'
'Di Nicola, Corrado'
'Pettinari, Claudio'
'Giambastiani, Giuliano'
'Galli, Simona'
'Rossin, Andrea'

_publ_section_title
;
 Amino-decorated bis(pyrazolate) metal--organic frameworks for carbon
 dioxide capture and green conversion into cyclic carbonates
;
_journal_issue 2
_journal_name_full 'Inorganic Chemistry Frontiers'
_journal_page_first 533
_journal_paper_doi 10.1039/C8QI00997J
_journal_volume 6
_journal_year 2019
_chemical_formula_moiety 'C8.4 H10.6 Ni1 N5.8 O0.8'
_chemical_formula_structural 'Ni (C6H3N5H2) (C3H7NO)0.8'
_chemical_formula_sum 'C8.4 H10.6 N5.8 Ni O0.8'
_chemical_formula_weight 264.30
_space_group_crystal_system orthorhombic
_space_group_IT_number 74
_space_group_name_Hall '-I 2b 2'
_space_group_name_H-M_alt 'I m m a'
_audit_update_record
;
2018-09-06 deposited with the CCDC.
2018-12-27 downloaded from the CCDC.
;
_cell_angle_alpha 90
_cell_angle_beta 90
_cell_angle_gamma 90
_cell_formula_units_Z 4
_cell_length_a 14.9282(19)
_cell_length_b 6.91409(97)
_cell_length_c 9.6033(13)
_cell_measurement_temperature 298
_cell_volume 991.2(2)
_computing_cell_refinement 'TOPAS-Academic V6'
_computing_data_collection 'Bruker XRD Commander'
_computing_structure_refinement 'TOPAS-Academic V6'
_computing_structure_solution 'TOPAS-Academic V6'
_diffrn_ambient_temperature 298
_diffrn_detector_type 'Bruker Lynxeye linear PSD'
_diffrn_measurement_device_type 'Bruker AXS D8 Advance'
_diffrn_radiation_monochromator 'Nickel filter'
_diffrn_radiation_wavelength CuK\a~1~
_diffrn_source_target Cu
_diffrn_source_type 'sealed X-ray tube'
_exptl_crystal_density_diffrn 1.730
_exptl_crystal_density_meas ?
_exptl_crystal_density_method 'not measured'
_exptl_crystal_F_000 544
_pd_char_colour reddish
_pd_instr_location ' ?'
_pd_meas_2theta_range_inc 0.02
_pd_meas_2theta_range_max 105
_pd_meas_2theta_range_min 5
_pd_meas_number_of_points 5001
_pd_meas_scan_method step
_pd_proc_2theta_range_inc 0.02
_pd_proc_2theta_range_max 105
_pd_proc_2theta_range_min 8
_pd_proc_ls_background_function 'Chebyshev polynomial'
_pd_proc_ls_profile_function 'fundamental parameters approach'
_pd_proc_ls_prof_R_factor 0.009
_pd_proc_ls_prof_wR_expected 0.004
_pd_proc_ls_prof_wR_factor 0.012
_pd_spec_mounting
;
 packed powder pellet
;
_pd_spec_mount_mode reflection
_pd_spec_shape flat_sheet
_pd_spec_size_axial 15
_pd_spec_size_equat 20
_pd_spec_size_thick 0.1
_refine_ls_extinction_method none
_refine_ls_hydrogen_treatment fixed
_refine_ls_matrix_type fullcycle
_refine_ls_number_parameters 39
_refine_ls_number_restraints 0
_refine_ls_shift/su_max .01
_refine_ls_structure_factor_coef Inet
_cod_data_source_file c8qi00997j2.cif
_cod_data_source_block added_by_encifer_CCDC1
_cod_depositor_comments
;
The following automatic conversions were performed:

data item '_exptl_crystal_density_meas' value 'not measured' was
changed to '?' -- the value is perceived as not measured.

Automatic conversion script
Id: cif_fix_values 6909 2019-04-08 15:41:33Z antanas 
;
_cod_original_cell_volume 991.20(23)
_cod_original_sg_symbol_H-M Imma
_cod_original_formula_sum 'C8.4 H10.6 Ni1 N5.8 O0.8'
_cod_database_code 4349920

loop_
_symmetry_equiv_pos_as_xyz
'-x, -y, -z'
'-x, -y+1/2, z'
'-x, y, z'
'-x, y+1/2, -z'
'-x+1/2, -y, z+1/2'
'-x+1/2, -y+1/2, -z+1/2'
'-x+1/2, y, -z+1/2'
'-x+1/2, y+1/2, z+1/2'
'x, -y, -z'
'x, -y+1/2, z'
'x, y, z'
'x, y+1/2, -z'
'x+1/2, -y, z+1/2'
'x+1/2, -y+1/2, -z+1/2'
'x+1/2, y, -z+1/2'
'x+1/2, y+1/2, z+1/2'

loop_
_atom_site_label
_atom_site_type_symbol
_atom_site_symmetry_multiplicity
_atom_site_fract_x
_atom_site_fract_y
_atom_site_fract_z
_atom_site_occupancy
_atom_site_B_iso_or_equiv
Ni Ni 4 0 0 0 1 0.010(77)
C2 C 8 0.2109845 0.25 0.2077177 1 2.010(77)
C1 C 16 0.1664111 0.4114737 0.159412 1 2.010(77)
N1 N 16 0.09428969 0.3497962 0.08125169 1 2.010(77)
N3 N 16 0.190524 0.6067995 0.1855439 0.25 2.010(77)
H3a H 16 0.241587 0.6353667 0.2408825 0.25 2.010(77)
H3b H 16 0.1555928 0.708908 0.1476878 0.25 2.010(77)
H1 H 16 0.1825429 0.5421494 0.1768946 0.75 2.010(77)
N4 N 8 0 0.11678 0.47836 0.3584(30) 9.0(14)
C4 C 16 -0.03848103 -0.02432717 0.3840277 0.1792(15) 9.0(14)
C5 C 16 0.09554497 0.1543753 0.4758661 0.1792(15) 9.0(14)
C6 C 16 -0.05706393 0.2202919 0.5751862 0.1792(15) 9.0(14)
O3 O 16 -0.02389063 0.341936 0.6565072 0.1792(15) 9.0(14)
H6 H 16 -0.1295463 0.1917714 0.5770782 0.1792(15) 9.0(14)
H51 H 16 0.1274124 0.06290038 0.3963114 0.1792(15) 9.0(14)
H52 H 16 0.1073526 0.3075389 0.4509016 0.1792(15) 9.0(14)
H53 H 16 0.1244553 0.1212476 0.5784906 0.1792(15) 9.0(14)
H41 H 16 0.01479452 -0.08741687 0.3192309 0.1792(15) 9.0(14)
H42 H 16 -0.07125647 -0.1394963 0.4444354 0.1792(15) 9.0(14)

loop_
_atom_type_symbol
_atom_type_description
_atom_type_scat_source
C C 'International Tables for Crystallography (Vol. IV)'
H H 'International Tables for Crystallography (Vol. IV)'
Ni Ni 'International Tables for Crystallography (Vol. IV)'
N N 'International Tables for Crystallography (Vol. IV)'
O O 'International Tables for Crystallography (Vol. IV)'

loop_
_diffrn_radiation_type
'Cu K\a'
